data_7130339
loop_
_publ_author_name
'Broto-Ribas, Anna'
'Guti\'errez, Susana'
'Imaz, Inhar'
'Carn\'e-S\'anchez, Arnau'
'G\'andara, Felipe'
'Juanhuix, Judith'
'Maspoch, Daniel'

_publ_section_title
;
 Synthesis of the Two Isomers of Heteroleptic Rh12L6L&#x2019;6
 Metal-Organic Polyhedra by Screening of Complementary Linkers
;
_journal_name_full 'Chemical Communications'
_journal_paper_doi 10.1039/D2CC03220A
_journal_year 2022
_chemical_formula_moiety 'C204 H120 N6 O66 Rh12'
_chemical_formula_sum 'C204 H120 N6 O66 Rh12'
_chemical_formula_weight 4945.97
_space_group_crystal_system trigonal
_space_group_IT_number 148
_space_group_name_Hall '-R 3'
_space_group_name_H-M_alt 'R -3 :H'
_atom_sites_solution_hydrogens geom
_audit_creation_date 2022-05-17
_audit_creation_method
;
Olex2 1.2
(compiled 2018.05.29 svn.r3508 for OlexSys, GUI svn.r5506)
;
_audit_update_record
;
2022-05-31 deposited with the CCDC.	2022-07-18 downloaded from the CCDC.
;
_cell_angle_alpha 90
_cell_angle_beta 90
_cell_angle_gamma 120
_cell_formula_units_Z 3
_cell_length_a 29.1065(5)
_cell_length_b 29.1065(5)
_cell_length_c 56.2463(9)
_cell_measurement_reflns_used 11752
_cell_measurement_temperature 100
_cell_measurement_theta_max 25.5719353465
_cell_measurement_theta_min 1.26187213704
_cell_volume 41267.2(12)
_computing_molecular_graphics 'Olex2 (Dolomanov et al., 2009)'
_computing_publication_material 'Olex2 (Dolomanov et al., 2009)'
_computing_structure_refinement 'ShelXL (Sheldrick, 2015)'
_diffrn_ambient_temperature 100
_diffrn_measured_fraction_theta_full 0.999
_diffrn_measured_fraction_theta_max 0.999
_diffrn_measurement_device_type 'Pilatus DECTRIS 6M'
_diffrn_radiation_type synchrotron
_diffrn_radiation_wavelength 0.82656
_diffrn_reflns_av_R_equivalents 0.0810
_diffrn_reflns_av_unetI/netI 0.0503
_diffrn_reflns_Laue_measured_fraction_full 0.999
_diffrn_reflns_Laue_measured_fraction_max 0.999
_diffrn_reflns_limit_h_max 25
_diffrn_reflns_limit_h_min 0
_diffrn_reflns_limit_k_max 26
_diffrn_reflns_limit_k_min 0
_diffrn_reflns_limit_l_max 58
_diffrn_reflns_limit_l_min -58
_diffrn_reflns_number 100303
_diffrn_reflns_point_group_measured_fraction_full 0.999
_diffrn_reflns_point_group_measured_fraction_max 0.999
_diffrn_reflns_theta_full 25.483
_diffrn_reflns_theta_max 25.483
_diffrn_reflns_theta_min 1.263
_exptl_absorpt_coefficient_mu 0.574
_exptl_absorpt_correction_type none
_exptl_crystal_density_diffrn 0.597
_exptl_crystal_description prism
_exptl_crystal_F_000 7362
_exptl_crystal_size_max 0.07
_exptl_crystal_size_mid 0.07
_exptl_crystal_size_min 0.04
_refine_diff_density_max 0.725
_refine_diff_density_min -0.363
_refine_diff_density_rms 0.048
_refine_ls_extinction_method none
_refine_ls_goodness_of_fit_ref 1.029
_refine_ls_hydrogen_treatment constr
_refine_ls_matrix_type full
_refine_ls_number_parameters 385
_refine_ls_number_reflns 10826
_refine_ls_number_restraints 88
_refine_ls_restrained_S_all 1.052
_refine_ls_R_factor_all 0.0864
_refine_ls_R_factor_gt 0.0648
_refine_ls_shift/su_max 0.003
_refine_ls_shift/su_mean 0.000
_refine_ls_structure_factor_coef Fsqd
_refine_ls_weighting_details 'w=1/[\s^2^(Fo^2^)+(0.1372P)^2^] where P=(Fo^2^+2Fc^2^)/3'
_refine_ls_weighting_scheme calc
_refine_ls_wR_factor_gt 0.2102
_refine_ls_wR_factor_ref 0.2286
_reflns_Friedel_coverage 0.000
_reflns_number_gt 6173
_reflns_number_total 10826
_reflns_threshold_expression 'I > 2\s(I)'
_cod_data_source_file d2cc03220a2.cif
_cod_data_source_block abr638
_cod_original_cell_volume 41267.1(16)
_cod_original_sg_symbol_H-M 'R -3'
_cod_database_code 7130339
_shelx_shelxl_version_number 2018/1
_shelx_space_group_comment
;
The symmetry employed for this shelxl refinement is uniquely defined
by the following loop, which should always be used as a source of
symmetry information in preference to the above space-group names.
They are only intended as comments.
;
_shelx_estimated_absorpt_t_max 0.977
_shelx_estimated_absorpt_t_min 0.961
_olex2_refinement_description
;
1. Fixed Uiso
 At 1.2 times of:
  All C(H) groups
2. Restrained distances
 C15C-C6C
 1.3 with sigma of 0.02
 C13C-C16C
 1.4 with sigma of 0.02
 C16C-C15C
 1.5 with sigma of 0.02
 O2P-C6P \\sim O1P-C6P
 with sigma of 0.02
 C6C-C15C \\sim C16C-C13C
 with sigma of 0.02
 C16C-C14C \\sim C16C-C12C
 with sigma of 0.02
3. Restrained planarity
 O1P, C6P, O2P, C3P, C4P, C5P, N1P, C2P, C1P
 with sigma of 0.1
4. Rigid bond restraints
 C1P, N1P, C5P, C4P, C3P, C2P, C6P, O1P, O2P
 with sigma for 1-2 distances of 0.01 and sigma for 1-3 distances of 0.01
 C6C, C7C, C13C, C16C, C15C
 with sigma for 1-2 distances of 0.01 and sigma for 1-3 distances of 0.01
 O1C, C1C
 with sigma for 1-2 distances of 0.01 and sigma for 1-3 distances of 0.01
 O4I, C12I
 with sigma for 1-2 distances of 0.01 and sigma for 1-3 distances of 0.01
 O2I, C1I
 with sigma for 1-2 distances of 0.01 and sigma for 1-3 distances of 0.01
 C4C, C5C
 with sigma for 1-2 distances of 0.01 and sigma for 1-3 distances of 0.01
 C3I, C4I, C5I
 with sigma for 1-2 distances of 0.01 and sigma for 1-3 distances of 0.01
5. Uiso/Uaniso restraints and constraints
C7C \\sim C6C \\sim C5C \\sim C15C \\sim C16C \\sim C13C \\sim C14C \\sim C12C:
within 2A with sigma of 0.04 and sigma for terminal atoms of 0.08
6.a Aromatic/amide H refined with riding coordinates:
 C11I(H11I), C8I(H8I), C9I(H9I), C3I(H3I), C4I(H4I), C7I(H7I), C14C(H14C),
 C10C(H10C), C11C(H11C), C12C(H12C), C7C(H7C), C5C(H5C), C4C(H4C), C3C(H3C),
 C15C(H15C), C4P(H4P), C5P(H5P), C1P(H1P), C2P(H2P), C16C(H16C)
6.b Fitted hexagon refined as free rotating group:
 C11I(C6I,C5I,C8I,C9I,C10I), C14C(C9C,C10C,C11C,C12C,C13C), C7C(C6C,C5C,C4C,
 C3C,C2C), C4P(C5P,N1P,C1P,C2P,C3P)
;
_smtbx_masks_void_probe_radius 1.2
_smtbx_masks_void_truncation_radius 1.2
_olex2_submission_special_instructions 'No special instructions were received'

loop_
_space_group_symop_operation_xyz
'x, y, z'
'-y, x-y, z'
'-x+y, -x, z'
'x+2/3, y+1/3, z+1/3'
'-y+2/3, x-y+1/3, z+1/3'
'-x+y+2/3, -x+1/3, z+1/3'
'x+1/3, y+2/3, z+2/3'
'-y+1/3, x-y+2/3, z+2/3'
'-x+y+1/3, -x+2/3, z+2/3'
'-x, -y, -z'
'y, -x+y, -z'
'x-y, x, -z'
'-x+2/3, -y+1/3, -z+1/3'
'y+2/3, -x+y+1/3, -z+1/3'
'x-y+2/3, x+1/3, -z+1/3'
'-x+1/3, -y+2/3, -z+2/3'
'y+1/3, -x+y+2/3, -z+2/3'
'x-y+1/3, x+2/3, -z+2/3'

loop_
_atom_site_label
_atom_site_type_symbol
_atom_site_fract_x
_atom_site_fract_y
_atom_site_fract_z
_atom_site_U_iso_or_equiv
_atom_site_adp_type
_atom_site_occupancy
_atom_site_site_symmetry_order
_atom_site_calc_flag
_atom_site_refinement_flags_posn
_atom_site_refinement_flags_adp
_atom_site_refinement_flags_occupancy
_atom_site_disorder_assembly
_atom_site_disorder_group
Rh1 Rh 0.77439(2) 0.68569(2) 0.59072(2) 0.1348(3) Uani 1 1 d . . . . .
Rh2 Rh 0.83902(2) 0.77450(2) 0.57985(2) 0.1469(3) Uani 1 1 d . . . . .
O4C O 0.86029(19) 1.17352(19) 0.61447(7) 0.1487(16) Uani 1 1 d . . . . .
O1C O 0.74623(18) 0.71496(18) 0.61538(7) 0.1434(14) Uani 1 1 d . U . . .
O4I O 1.0130(2) 0.7870(2) 0.44374(7) 0.1555(16) Uani 1 1 d . U . . .
O2C O 0.8086(2) 0.80000(17) 0.60540(7) 0.1584(16) Uani 1 1 d . . . . .
O3I O 1.0369(2) 0.72548(18) 0.43398(7) 0.1556(15) Uani 1 1 d . . . . .
O3C O 0.8831(2) 1.11223(18) 0.60383(7) 0.1628(17) Uani 1 1 d . . . . .
O2I O 0.8670(2) 0.7452(2) 0.55462(7) 0.1591(17) Uani 1 1 d . U . . .
O1I O 0.80545(19) 0.66025(18) 0.56508(7) 0.1604(15) Uani 1 1 d . . . . .
O1W O 0.9035(2) 0.8626(2) 0.57074(10) 0.217(2) Uani 1 1 d . . . . .
C1I C 0.8455(3) 0.6959(4) 0.55247(13) 0.155(3) Uani 1 1 d . U . . .
C8C C 0.8553(3) 1.1284(3) 0.61585(12) 0.159(3) Uani 1 1 d . . . . .
C11I C 0.9522(2) 0.72054(19) 0.48113(10) 0.164(3) Uani 1 1 d . . . . .
H11I H 0.961155 0.756720 0.480969 0.197 Uiso 1 1 calc R . . . .
C6I C 0.9185(2) 0.6866(3) 0.49859(8) 0.169(3) Uani 1 1 d G . . . .
C5I C 0.9054(2) 0.6337(2) 0.49883(11) 0.197(4) Uani 1 1 d G U . . .
C8I C 0.9260(3) 0.6147(2) 0.48161(14) 0.239(5) Uani 1 1 d G . . . .
H8I H 0.916988 0.578471 0.481770 0.286 Uiso 1 1 calc R . . . .
C9I C 0.9596(3) 0.6486(3) 0.46415(11) 0.199(3) Uani 1 1 d G . . . .
H9I H 0.973657 0.635609 0.452382 0.238 Uiso 1 1 calc R . . . .
C10I C 0.9727(2) 0.7015(3) 0.46391(8) 0.166(3) Uani 1 1 d G . . . .
C12I C 1.0097(3) 0.7426(4) 0.44592(12) 0.155(2) Uani 1 1 d . U . . .
C2I C 0.8643(3) 0.6725(4) 0.53312(13) 0.166(3) Uani 1 1 d . . . . .
C3I C 0.8504(4) 0.6195(4) 0.53331(16) 0.209(4) Uani 1 1 d . U . . .
H3I H 0.827095 0.596787 0.545282 0.251 Uiso 1 1 calc R . . . .
C4I C 0.8705(5) 0.5982(4) 0.51588(19) 0.253(5) Uani 1 1 d . U . . .
H4I H 0.860547 0.561803 0.515855 0.304 Uiso 1 1 calc R . . . .
C7I C 0.8983(3) 0.7065(3) 0.51721(11) 0.164(3) Uani 1 1 d . . . . .
H7I H 0.909114 0.743176 0.518003 0.197 Uiso 1 1 calc R . . . .
C1C C 0.7672(3) 0.7639(4) 0.61712(12) 0.152(2) Uani 1 1 d . U . . .
C14C C 0.8029(2) 1.0369(2) 0.63558(9) 0.175(3) Uani 1 1 d D U . . .
H14C H 0.817883 1.022906 0.624774 0.210 Uiso 1 1 calc R . . . .
C9C C 0.8156(2) 1.0895(2) 0.63380(8) 0.160(3) Uani 1 1 d G . . . .
C10C C 0.7936(2) 1.10994(18) 0.64961(10) 0.176(3) Uani 1 1 d G . . . .
H10C H 0.802276 1.145957 0.648398 0.211 Uiso 1 1 calc R . . . .
C11C C 0.7589(2) 1.0777(3) 0.66721(8) 0.205(4) Uani 1 1 d G . . . .
H11C H 0.743934 1.091600 0.678017 0.246 Uiso 1 1 calc R . . . .
C12C C 0.7463(2) 1.0250(3) 0.66899(9) 0.231(5) Uani 1 1 d DG U . . .
H12C H 0.722566 1.002895 0.681014 0.278 Uiso 1 1 calc R . . . .
C13C C 0.7682(3) 1.00456(18) 0.65318(11) 0.197(3) Uani 1 1 d DG U . . .
C7C C 0.7650(2) 0.8412(3) 0.63573(11) 0.190(3) Uani 1 1 d . U . . .
H7C H 0.792690 0.864806 0.625439 0.228 Uiso 1 1 calc R . . . .
C6C C 0.7427(3) 0.8608(2) 0.65179(14) 0.225(4) Uani 1 1 d DG U . . .
C5C C 0.7022(4) 0.8263(4) 0.66685(13) 0.267(6) Uani 1 1 d G U . . .
H5C H 0.687012 0.839678 0.677820 0.320 Uiso 1 1 calc R . . . .
C4C C 0.6841(3) 0.7721(3) 0.66586(13) 0.260(5) Uani 1 1 d G U . . .
H4C H 0.656395 0.748542 0.676157 0.312 Uiso 1 1 calc R . . . .
C3C C 0.7064(3) 0.7525(2) 0.64981(13) 0.214(4) Uani 1 1 d G . . . .
H3C H 0.693924 0.715537 0.649135 0.257 Uiso 1 1 calc R . . . .
C2C C 0.7468(3) 0.7871(3) 0.63475(10) 0.178(3) Uani 1 1 d G . . . .
O1P O 0.5615(4) 0.4312(3) 0.62059(18) 0.333(5) Uani 1 1 d D U . . .
C15C C 0.7590(6) 0.9148(4) 0.6515(3) 0.281(6) Uani 1 1 d D U . . .
H15C H 0.793247 0.930797 0.644556 0.337 Uiso 1 1 calc R . . . .
C4P C 0.7013(3) 0.5201(2) 0.61532(12) 0.267(5) Uani 1 1 d . U . . .
H4P H 0.714142 0.497204 0.620053 0.321 Uiso 1 1 calc R . . . .
C5P C 0.7367(2) 0.5716(2) 0.60805(10) 0.201(3) Uani 1 1 d G U . . .
H5P H 0.773689 0.583937 0.607813 0.241 Uiso 1 1 calc R . . . .
N1P N 0.7179(2) 0.60509(15) 0.60113(7) 0.1462(17) Uani 1 1 d G U . . .
C1P C 0.6638(2) 0.5870(2) 0.60148(8) 0.180(3) Uani 1 1 d G U . . .
H1P H 0.650944 0.609931 0.596752 0.216 Uiso 1 1 calc R . . . .
C2P C 0.62840(18) 0.5355(2) 0.60875(10) 0.206(3) Uani 1 1 d G U . . .
H2P H 0.591396 0.523198 0.608991 0.247 Uiso 1 1 calc R . . . .
C3P C 0.6472(3) 0.50205(17) 0.61567(12) 0.246(5) Uani 1 1 d G U . . .
C16C C 0.7528(5) 0.9502(3) 0.6553(2) 0.238(5) Uani 1 1 d D U . . .
H16C H 0.721271 0.935439 0.664579 0.286 Uiso 1 1 calc R . . . .
O2P O 0.6296(5) 0.4200(4) 0.6310(3) 0.542(13) Uani 1 1 d D U . . .
C6P C 0.6094(5) 0.4475(5) 0.62265(17) 0.348(9) Uani 1 1 d D U . . .

loop_
_atom_site_aniso_label
_atom_site_aniso_U_11
_atom_site_aniso_U_22
_atom_site_aniso_U_33
_atom_site_aniso_U_23
_atom_site_aniso_U_13
_atom_site_aniso_U_12
Rh1 0.1557(5) 0.1407(5) 0.0866(4) 0.0214(3) 0.0104(3) 0.0580(3)
Rh2 0.1688(5) 0.1480(5) 0.0887(4) 0.0290(3) 0.0069(3) 0.0529(4)
O4C 0.218(5) 0.136(3) 0.101(3) -0.015(2) 0.029(3) 0.094(3)
O1C 0.179(4) 0.119(3) 0.101(3) 0.016(2) 0.012(2) 0.051(3)
O4I 0.218(5) 0.172(4) 0.107(3) -0.004(3) 0.027(3) 0.121(4)
O2C 0.198(4) 0.130(3) 0.108(3) 0.021(3) 0.002(3) 0.052(3)
O3I 0.213(4) 0.169(4) 0.115(3) -0.004(3) 0.014(3) 0.118(3)
O3C 0.248(5) 0.166(4) 0.101(3) -0.013(3) 0.030(3) 0.123(4)
O2I 0.197(4) 0.156(4) 0.096(3) 0.039(3) 0.031(3) 0.068(4)
O1I 0.180(4) 0.164(4) 0.109(3) 0.030(3) 0.027(3) 0.064(3)
O1W 0.211(5) 0.188(4) 0.171(4) 0.077(4) 0.027(4) 0.040(4)
C1I 0.159(6) 0.186(6) 0.110(5) 0.061(6) 0.033(5) 0.078(6)
C8C 0.213(8) 0.161(7) 0.096(5) -0.028(5) 0.006(5) 0.087(6)
C11I 0.208(7) 0.191(7) 0.107(5) 0.034(5) 0.047(5) 0.110(6)
C6I 0.199(7) 0.179(7) 0.122(6) 0.021(5) 0.034(5) 0.091(6)
C5I 0.262(10) 0.171(8) 0.165(8) 0.033(6) 0.065(6) 0.113(8)
C8I 0.316(13) 0.166(7) 0.215(10) 0.039(7) 0.121(9) 0.107(8)
C9I 0.263(10) 0.175(7) 0.171(8) 0.012(6) 0.060(7) 0.119(7)
C10I 0.204(7) 0.187(7) 0.112(5) 0.023(5) 0.050(5) 0.101(6)
C12I 0.187(7) 0.199(7) 0.103(5) -0.021(5) 0.020(4) 0.114(7)
C2I 0.212(8) 0.153(6) 0.121(6) 0.026(5) 0.048(5) 0.082(6)
C3I 0.265(11) 0.179(8) 0.153(7) 0.034(6) 0.060(6) 0.088(7)
C4I 0.331(14) 0.210(9) 0.211(10) 0.043(7) 0.123(9) 0.130(9)
C7I 0.190(7) 0.188(6) 0.099(4) 0.033(5) 0.043(5) 0.084(5)
C1C 0.185(7) 0.156(6) 0.096(4) 0.008(5) 0.000(5) 0.071(6)
C14C 0.251(9) 0.144(6) 0.117(5) -0.010(5) 0.005(5) 0.089(6)
C9C 0.208(7) 0.142(6) 0.097(4) -0.008(4) 0.028(5) 0.063(5)
C10C 0.233(8) 0.160(6) 0.108(5) -0.015(4) 0.056(5) 0.078(6)
C11C 0.249(10) 0.168(7) 0.133(6) -0.024(6) 0.048(6) 0.055(7)
C12C 0.294(11) 0.203(9) 0.109(6) -0.006(6) 0.048(6) 0.058(8)
C13C 0.276(10) 0.136(5) 0.136(6) 0.017(5) 0.005(6) 0.070(6)
C7C 0.268(10) 0.153(7) 0.152(7) -0.008(5) -0.037(6) 0.108(6)
C6C 0.290(12) 0.177(7) 0.234(11) -0.050(8) -0.061(9) 0.135(8)
C5C 0.376(17) 0.248(10) 0.221(11) -0.029(10) 0.040(10) 0.190(12)
C4C 0.361(15) 0.220(9) 0.230(10) 0.024(9) 0.110(10) 0.169(11)
C3C 0.298(12) 0.184(8) 0.178(8) 0.012(7) 0.072(8) 0.135(8)
C2C 0.239(9) 0.156(7) 0.138(6) 0.026(5) 0.027(6) 0.100(7)
O1P 0.293(9) 0.189(6) 0.423(13) 0.055(7) 0.176(9) 0.052(6)
C15C 0.327(12) 0.219(9) 0.349(14) -0.097(10) -0.140(11) 0.175(10)
C4P 0.286(9) 0.171(7) 0.337(14) 0.120(9) 0.136(11) 0.109(7)
C5P 0.234(8) 0.156(6) 0.205(8) 0.028(6) 0.031(7) 0.091(6)
N1P 0.169(4) 0.138(4) 0.100(3) 0.021(3) 0.022(3) 0.052(4)
C1P 0.182(6) 0.170(6) 0.140(5) 0.021(5) 0.005(5) 0.052(5)
C2P 0.189(7) 0.161(6) 0.182(8) 0.028(6) 0.041(6) 0.023(5)
C3P 0.256(9) 0.178(7) 0.293(12) 0.087(8) 0.145(10) 0.101(6)
C16C 0.291(11) 0.176(7) 0.248(10) -0.021(8) -0.096(9) 0.117(8)
O2P 0.478(14) 0.282(11) 0.93(4) 0.299(16) 0.349(18) 0.242(11)
C6P 0.328(11) 0.219(11) 0.50(2) 0.145(13) 0.263(16) 0.135(10)

loop_
_atom_type_symbol
_atom_type_description
_atom_type_scat_dispersion_real
_atom_type_scat_dispersion_imag
_atom_type_scat_source
C C 0.0052 0.0023 'International Tables Vol C Tables 4.2.6.8 and 6.1.1.4'
H H 0.0000 0.0000 'International Tables Vol C Tables 4.2.6.8 and 6.1.1.4'
N N 0.0094 0.0046 'International Tables Vol C Tables 4.2.6.8 and 6.1.1.4'
O O 0.0162 0.0086 'International Tables Vol C Tables 4.2.6.8 and 6.1.1.4'
Rh Rh -0.7751 1.2274 'International Tables Vol C Tables 4.2.6.8 and 6.1.1.4'

loop_
_geom_angle_atom_site_label_1
_geom_angle_atom_site_label_2
_geom_angle_atom_site_label_3
_geom_angle
_geom_angle_site_symmetry_1
_geom_angle_site_symmetry_3
_geom_angle_publ_flag
O4C Rh1 Rh2 88.48(13) 2_765 . ?
O4C Rh1 O3I 176.65(19) 2_765 11_566 ?
O4C Rh1 O1I 90.45(19) 2_765 . ?
O4C Rh1 N1P 89.7(2) 2_765 . ?
O1C Rh1 Rh2 89.16(13) . . ?
O1C Rh1 O4C 89.95(18) . 2_765 ?
O1C Rh1 O3I 90.69(19) . 11_566 ?
O1C Rh1 O1I 176.81(19) . . ?
O1C Rh1 N1P 91.32(18) . . ?
O3I Rh1 Rh2 88.23(13) 11_566 . ?
O3I Rh1 O1I 88.74(18) 11_566 . ?
O3I Rh1 N1P 93.5(2) 11_566 . ?
O1I Rh1 Rh2 87.68(13) . . ?
O1I Rh1 N1P 91.85(18) . . ?
N1P Rh1 Rh2 178.15(16) . . ?
O4I Rh2 Rh1 88.75(14) 11_566 . ?
O4I Rh2 O2C 90.31(19) 11_566 . ?
O4I Rh2 O2I 89.7(2) 11_566 . ?
O4I Rh2 O1W 93.0(2) 11_566 . ?
O2C Rh2 Rh1 87.87(13) . . ?
O2C Rh2 O2I 177.18(19) . . ?
O2C Rh2 O1W 90.7(2) . . ?
O3C Rh2 Rh1 88.03(13) 2_765 . ?
O3C Rh2 O4I 176.79(19) 2_765 11_566 ?
O3C Rh2 O2C 89.58(19) 2_765 . ?
O3C Rh2 O2I 90.3(2) 2_765 . ?
O3C Rh2 O1W 90.2(2) 2_765 . ?
O2I Rh2 Rh1 89.31(14) . . ?
O2I Rh2 O1W 92.1(2) . . ?
O1W Rh2 Rh1 177.75(14) . . ?
C8C O4C Rh1 119.2(5) . 3_675 ?
C1C O1C Rh1 118.1(5) . . ?
C12I O4I Rh2 119.1(5) . 12_656 ?
C1C O2C Rh2 117.4(5) . . ?
C12I O3I Rh1 117.7(5) . 12_656 ?
C8C O3C Rh2 118.9(5) . 3_675 ?
C1I O2I Rh2 118.4(5) . . ?
C1I O1I Rh1 118.4(5) . . ?
O2I C1I O1I 126.2(8) . . ?
O2I C1I C2I 119.8(6) . . ?
O1I C1I C2I 114.0(8) . . ?
O4C C8C O3C 125.2(7) . . ?
O4C C8C C9C 117.8(7) . . ?
O3C C8C C9C 116.9(7) . . ?
C6I C11I H11I 120.0 . . ?
C6I C11I C10I 120.0 . . ?
C10I C11I H11I 120.0 . . ?
C11I C6I C5I 120.0 . . ?
C11I C6I C7I 120.4(5) . . ?
C5I C6I C7I 119.5(5) . . ?
C6I C5I C4I 121.1(7) . . ?
C8I C5I C6I 120.0 . . ?
C8I C5I C4I 118.8(7) . . ?
C5I C8I H8I 120.0 . . ?
C5I C8I C9I 120.0 . . ?
C9I C8I H8I 120.0 . . ?
C8I C9I H9I 120.0 . . ?
C8I C9I C10I 120.0 . . ?
C10I C9I H9I 120.0 . . ?
C11I C10I C12I 115.2(6) . . ?
C9I C10I C11I 120.0 . . ?
C9I C10I C12I 124.8(5) . . ?
O4I C12I O3I 126.2(7) . . ?
O4I C12I C10I 122.2(6) . . ?
O3I C12I C10I 111.5(7) . . ?
C3I C2I C1I 121.5(7) . . ?
C7I C2I C1I 116.5(8) . . ?
C7I C2I C3I 121.7(8) . . ?
C2I C3I H3I 119.3 . . ?
C2I C3I C4I 121.5(8) . . ?
C4I C3I H3I 119.3 . . ?
C5I C4I C3I 117.0(9) . . ?
C5I C4I H4I 121.5 . . ?
C3I C4I H4I 121.5 . . ?
C6I C7I H7I 120.5 . . ?
C2I C7I C6I 119.0(7) . . ?
C2I C7I H7I 120.5 . . ?
O1C C1C O2C 127.4(7) . . ?
O1C C1C C2C 119.7(7) . . ?
O2C C1C C2C 112.8(7) . . ?
C9C C14C H14C 120.0 . . ?
C9C C14C C13C 120.0 . . ?
C13C C14C H14C 120.0 . . ?
C14C C9C C8C 123.4(5) . . ?
C10C C9C C8C 116.6(5) . . ?
C10C C9C C14C 120.0 . . ?
C9C C10C H10C 120.0 . . ?
C9C C10C C11C 120.0 . . ?
C11C C10C H10C 120.0 . . ?
C10C C11C H11C 120.0 . . ?
C12C C11C C10C 120.0 . . ?
C12C C11C H11C 120.0 . . ?
C11C C12C H12C 120.0 . . ?
C13C C12C C11C 120.0 . . ?
C13C C12C H12C 120.0 . . ?
C14C C13C C16C 122.2(6) . . ?
C12C C13C C14C 120.0 . . ?
C12C C13C C16C 117.8(6) . . ?
C6C C7C H7C 120.0 . . ?
C6C C7C C2C 120.0 . . ?
C2C C7C H7C 120.0 . . ?
C7C C6C C5C 120.0 . . ?
C7C C6C C15C 119.4(9) . . ?
C5C C6C C15C 120.5(9) . . ?
C6C C5C H5C 120.0 . . ?
C6C C5C C4C 120.0 . . ?
C4C C5C H5C 120.0 . . ?
C5C C4C H4C 120.0 . . ?
C3C C4C C5C 120.0 . . ?
C3C C4C H4C 120.0 . . ?
C4C C3C H3C 120.0 . . ?
C4C C3C C2C 120.0 . . ?
C2C C3C H3C 120.0 . . ?
C7C C2C C1C 122.1(6) . . ?
C3C C2C C1C 117.8(6) . . ?
C3C C2C C7C 120.0 . . ?
C6C C15C H15C 103.6 . . ?
C16C C15C C6C 152.7(17) . . ?
C16C C15C H15C 103.6 . . ?
C5P C4P H4P 120.0 . . ?
C5P C4P C3P 120.0 . . ?
C3P C4P H4P 120.0 . . ?
C4P C5P H5P 120.0 . . ?
N1P C5P C4P 120.0 . . ?
N1P C5P H5P 120.0 . . ?
C5P N1P Rh1 118.9(3) . . ?
C5P N1P C1P 120.0 . . ?
C1P N1P Rh1 121.1(3) . . ?
N1P C1P H1P 120.0 . . ?
N1P C1P C2P 120.0 . . ?
C2P C1P H1P 120.0 . . ?
C1P C2P H2P 120.0 . . ?
C3P C2P C1P 120.0 . . ?
C3P C2P H2P 120.0 . . ?
C4P C3P C6P 120.5(7) . . ?
C2P C3P C4P 120.0 . . ?
C2P C3P C6P 119.5(7) . . ?
C13C C16C H16C 104.2 . . ?
C15C C16C C13C 151.5(15) . . ?
C15C C16C H16C 104.2 . . ?
O1P C6P C3P 118.9(12) . . ?
O1P C6P O2P 124.9(14) . . ?
O2P C6P C3P 116.3(11) . . ?

loop_
_geom_bond_atom_site_label_1
_geom_bond_atom_site_label_2
_geom_bond_distance
_geom_bond_site_symmetry_2
_geom_bond_publ_flag
Rh1 Rh2 2.3943(7) . ?
Rh1 O4C 2.009(4) 2_765 ?
Rh1 O1C 2.005(4) . ?
Rh1 O3I 2.021(5) 11_566 ?
Rh1 O1I 2.028(5) . ?
Rh1 N1P 2.166(4) . ?
Rh2 O4I 2.008(5) 11_566 ?
Rh2 O2C 2.015(5) . ?
Rh2 O3C 1.999(5) 2_765 ?
Rh2 O2I 2.025(5) . ?
Rh2 O1W 2.356(5) . ?
O4C C8C 1.251(8) . ?
O1C C1C 1.242(8) . ?
O4I C12I 1.254(8) . ?
O2C C1C 1.312(8) . ?
O3I C12I 1.312(7) . ?
O3C C8C 1.308(8) . ?
O2I C1I 1.250(9) . ?
O1I C1I 1.316(8) . ?
C1I C2I 1.522(10) . ?
C8C C9C 1.525(8) . ?
C11I H11I 0.9500 . ?
C11I C6I 1.3900 . ?
C11I C10I 1.3900 . ?
C6I C5I 1.3900 . ?
C6I C7I 1.457(8) . ?
C5I C8I 1.3900 . ?
C5I C4I 1.403(9) . ?
C8I H8I 0.9500 . ?
C8I C9I 1.3900 . ?
C9I H9I 0.9500 . ?
C9I C10I 1.3900 . ?
C10I C12I 1.524(9) . ?
C2I C3I 1.387(10) . ?
C2I C7I 1.335(9) . ?
C3I H3I 0.9500 . ?
C3I C4I 1.430(12) . ?
C4I H4I 0.9500 . ?
C7I H7I 0.9500 . ?
C1C C2C 1.480(9) . ?
C14C H14C 0.9500 . ?
C14C C9C 1.3900 . ?
C14C C13C 1.3900 . ?
C9C C10C 1.3900 . ?
C10C H10C 0.9500 . ?
C10C C11C 1.3900 . ?
C11C H11C 0.9500 . ?
C11C C12C 1.3900 . ?
C12C H12C 0.9500 . ?
C12C C13C 1.3900 . ?
C13C C16C 1.418(8) . ?
C7C H7C 0.9500 . ?
C7C C6C 1.3900 . ?
C7C C2C 1.3900 . ?
C6C C5C 1.3900 . ?
C6C C15C 1.398(9) . ?
C5C H5C 0.9500 . ?
C5C C4C 1.3900 . ?
C4C H4C 0.9500 . ?
C4C C3C 1.3900 . ?
C3C H3C 0.9500 . ?
C3C C2C 1.3900 . ?
O1P C6P 1.234(11) . ?
C15C H15C 0.9500 . ?
C15C C16C 1.149(10) . ?
C4P H4P 0.9500 . ?
C4P C5P 1.3900 . ?
C4P C3P 1.3900 . ?
C5P H5P 0.9500 . ?
C5P N1P 1.3900 . ?
N1P C1P 1.3900 . ?
C1P H1P 0.9500 . ?
C1P C2P 1.3900 . ?
C2P H2P 0.9500 . ?
C2P C3P 1.3900 . ?
C3P C6P 1.463(14) . ?
C16C H16C 0.9500 . ?
O2P C6P 1.294(11) . ?

loop_
_geom_torsion_atom_site_label_1
_geom_torsion_atom_site_label_2
_geom_torsion_atom_site_label_3
_geom_torsion_atom_site_label_4
_geom_torsion
_geom_torsion_site_symmetry_1
_geom_torsion_site_symmetry_2
_geom_torsion_site_symmetry_3
_geom_torsion_site_symmetry_4
_geom_torsion_publ_flag
Rh1 O4C C8C O3C 4.0(10) 3_675 . . . ?
Rh1 O4C C8C C9C -179.0(4) 3_675 . . . ?
Rh1 O1C C1C O2C -4.1(10) . . . . ?
Rh1 O1C C1C C2C 178.7(4) . . . . ?
Rh1 O3I C12I O4I -1.0(10) 12_656 . . . ?
Rh1 O3I C12I C10I -179.7(4) 12_656 . . . ?
Rh1 O1I C1I O2I -0.3(10) . . . . ?
Rh1 O1I C1I C2I -177.7(5) . . . . ?
Rh1 N1P C1P C2P -178.5(3) . . . . ?
Rh2 O4I C12I O3I -0.4(11) 12_656 . . . ?
Rh2 O4I C12I C10I 178.2(4) 12_656 . . . ?
Rh2 O2C C1C O1C 5.0(10) . . . . ?
Rh2 O2C C1C C2C -177.6(4) . . . . ?
Rh2 O3C C8C O4C -3.5(10) 3_675 . . . ?
Rh2 O3C C8C C9C 179.6(4) 3_675 . . . ?
Rh2 O2I C1I O1I 0.5(10) . . . . ?
Rh2 O2I C1I C2I 177.8(5) . . . . ?
O4C C8C C9C C14C 174.0(5) . . . . ?
O4C C8C C9C C10C -9.0(8) . . . . ?
O1C C1C C2C C7C -173.0(5) . . . . ?
O1C C1C C2C C3C 3.8(9) . . . . ?
O2C C1C C2C C7C 9.4(8) . . . . ?
O2C C1C C2C C3C -173.9(5) . . . . ?
O3C C8C C9C C14C -8.8(8) . . . . ?
O3C C8C C9C C10C 168.1(5) . . . . ?
O2I C1I C2I C3I 165.4(8) . . . . ?
O2I C1I C2I C7I -9.0(11) . . . . ?
O1I C1I C2I C3I -16.9(11) . . . . ?
O1I C1I C2I C7I 168.7(7) . . . . ?
C1I C2I C3I C4I -176.4(9) . . . . ?
C1I C2I C7I C6I 178.6(6) . . . . ?
C8C C9C C10C C11C -177.0(5) . . . . ?
C11I C6I C5I C8I 0.0 . . . . ?
C11I C6I C5I C4I -178.4(8) . . . . ?
C11I C6I C7I C2I 177.2(6) . . . . ?
C11I C10I C12I O4I -13.8(9) . . . . ?
C11I C10I C12I O3I 165.0(5) . . . . ?
C6I C11I C10I C9I 0.0 . . . . ?
C6I C11I C10I C12I -179.3(5) . . . . ?
C6I C5I C8I C9I 0.0 . . . . ?
C6I C5I C4I C3I -1.8(14) . . . . ?
C5I C6I C7I C2I -5.0(9) . . . . ?
C5I C8I C9I C10I 0.0 . . . . ?
C8I C5I C4I C3I 179.8(8) . . . . ?
C8I C9I C10I C11I 0.0 . . . . ?
C8I C9I C10I C12I 179.2(6) . . . . ?
C9I C10I C12I O4I 167.0(6) . . . . ?
C9I C10I C12I O3I -14.2(8) . . . . ?
C10I C11I C6I C5I 0.0 . . . . ?
C10I C11I C6I C7I 177.8(6) . . . . ?
C2I C3I C4I C5I 1.0(16) . . . . ?
C3I C2I C7I C6I 4.2(13) . . . . ?
C4I C5I C8I C9I 178.4(8) . . . . ?
C7I C6I C5I C8I -177.8(6) . . . . ?
C7I C6I C5I C4I 3.8(9) . . . . ?
C7I C2I C3I C4I -2.3(16) . . . . ?
C14C C9C C10C C11C 0.0 . . . . ?
C14C C13C C16C C15C 19(3) . . . . ?
C9C C14C C13C C12C 0.0 . . . . ?
C9C C14C C13C C16C 178.1(7) . . . . ?
C9C C10C C11C C12C 0.0 . . . . ?
C10C C11C C12C C13C 0.0 . . . . ?
C11C C12C C13C C14C 0.0 . . . . ?
C11C C12C C13C C16C -178.2(6) . . . . ?
C12C C13C C16C C15C -163(2) . . . . ?
C13C C14C C9C C8C 176.8(6) . . . . ?
C13C C14C C9C C10C 0.0 . . . . ?
C7C C6C C5C C4C 0.0 . . . . ?
C7C C6C C15C C16C 156(3) . . . . ?
C6C C7C C2C C1C 176.7(6) . . . . ?
C6C C7C C2C C3C 0.0 . . . . ?
C6C C5C C4C C3C 0.0 . . . . ?
C6C C15C C16C C13C -170.9(16) . . . . ?
C5C C6C C15C C16C -20(3) . . . . ?
C5C C4C C3C C2C 0.0 . . . . ?
C4C C3C C2C C1C -176.8(6) . . . . ?
C4C C3C C2C C7C 0.0 . . . . ?
C2C C7C C6C C5C 0.0 . . . . ?
C2C C7C C6C C15C -175.9(7) . . . . ?
C15C C6C C5C C4C 175.8(8) . . . . ?
C4P C5P N1P Rh1 178.6(3) . . . . ?
C4P C5P N1P C1P 0.0 . . . . ?
C4P C3P C6P O1P -173.1(6) . . . . ?
C4P C3P C6P O2P 7.9(8) . . . . ?
C5P C4P C3P C2P 0.0 . . . . ?
C5P C4P C3P C6P 178.3(6) . . . . ?
C5P N1P C1P C2P 0.0 . . . . ?
N1P C1P C2P C3P 0.0 . . . . ?
C1P C2P C3P C4P 0.0 . . . . ?
C1P C2P C3P C6P -178.3(6) . . . . ?
C2P C3P C6P O1P 5.2(9) . . . . ?
C2P C3P C6P O2P -173.8(7) . . . . ?
C3P C4P C5P N1P 0.0 . . . . ?

loop_
_smtbx_masks_void_nr
_smtbx_masks_void_average_x
_smtbx_masks_void_average_y
_smtbx_masks_void_average_z
_smtbx_masks_void_volume
_smtbx_masks_void_count_electrons
_smtbx_masks_void_content
1 -0.343 -0.836 -0.759 30527.3 6828.9 ?
